data_4318496
loop_
_publ_author_name
'Eugenio Coronado'
'Carlos J. G\'omez-Garc\'ia'
'Alicia Nuez'
'Francisco M. Romero'
'Eduard Rusanov'
'Helen Stoeckli-Evans'

_publ_section_title
;
 Ferromagnetism and Chirality in Two-Dimensional Cyanide-Bridged
 Bimetallic Compounds
;
_journal_name_full 'Inorganic Chemistry'
_journal_page_first 4615
_journal_page_last 4617
_journal_paper_doi 10.1021/ic0257219
_journal_volume 41
_journal_year 2002
_chemical_formula_sum 'C48 H88 Fe2 N24 Ni3 O2'
_chemical_formula_weight 1321.25
_space_group_IT_number 1
_symmetry_cell_setting triclinic
_symmetry_space_group_name_Hall 'P 1'
_symmetry_space_group_name_H-M 'P 1'
_atom_sites_solution_hydrogens geom
_atom_sites_solution_primary direct
_atom_sites_solution_secondary difmap
_audit_creation_method SHELXL-97
_cell_angle_alpha 98.900(10)
_cell_angle_beta 93.950(10)
_cell_angle_gamma 109.450(10)
_cell_formula_units_Z 1
_cell_length_a 9.0858(10)
_cell_length_b 12.6638(15)
_cell_length_c 14.9822(16)
_cell_measurement_reflns_used 5846
_cell_measurement_temperature 153(2)
_cell_measurement_theta_max 25.87
_cell_measurement_theta_min 2.01
_cell_volume 1592.4(3)
_computing_cell_refinement 'CELL (Stoe IPDS Software, 2000)'
_computing_data_collection 'EXPOSE (Stoe IPDS Software, 2000)'
_computing_data_reduction 'INTEGRATE (Stoe IPDS Software, 2000)'
_computing_molecular_graphics 'PLATON99 (Spek, 1990)'
_computing_publication_material 'SHELXL-97 (Sheldrick, 1997)'
_computing_structure_refinement 'SHELXL-97 (Sheldrick, 1997)'
_computing_structure_solution 'SHELXS-97 (Sheldrick, 1990)'
_diffrn_ambient_temperature 153(2)
_diffrn_detector_area_resol_mean 0.81\%A
_diffrn_measured_fraction_theta_full 0.783
_diffrn_measured_fraction_theta_max 0.783
_diffrn_measurement_device_type 'STOE IPDS'
_diffrn_measurement_method 'phi oscillation'
_diffrn_radiation_monochromator graphite
_diffrn_radiation_source 'fine-focus sealed tube'
_diffrn_radiation_type MoK\a
_diffrn_radiation_wavelength 0.71073
_diffrn_reflns_av_R_equivalents 0.1191
_diffrn_reflns_av_sigmaI/netI 0.1538
_diffrn_reflns_limit_h_max 11
_diffrn_reflns_limit_h_min -11
_diffrn_reflns_limit_k_max 15
_diffrn_reflns_limit_k_min -15
_diffrn_reflns_limit_l_max 17
_diffrn_reflns_limit_l_min -18
_diffrn_reflns_number 9016
_diffrn_reflns_theta_full 25.87
_diffrn_reflns_theta_max 25.87
_diffrn_reflns_theta_min 2.01
_diffrn_standards_decay_% 0
_diffrn_standards_interval_time 0
_diffrn_standards_number 0
_exptl_absorpt_coefficient_mu 1.371
_exptl_absorpt_correction_T_max 0.720
_exptl_absorpt_correction_T_min 0.269
_exptl_absorpt_correction_type empirical_DIFABS
_exptl_crystal_colour dark_red
_exptl_crystal_density_diffrn 1.378
_exptl_crystal_density_meas ?
_exptl_crystal_density_method 'not measured'
_exptl_crystal_description block
_exptl_crystal_F_000 696
_exptl_crystal_size_max 0.25
_exptl_crystal_size_mid 0.25
_exptl_crystal_size_min 0.15
_refine_diff_density_max 0.582
_refine_diff_density_min -0.737
_refine_diff_density_rms 0.103
_refine_ls_abs_structure_details 'Flack H D (1983), Acta Cryst. A39, 876-881'
_refine_ls_abs_structure_Flack 0.00(4)
_refine_ls_extinction_coef 0.0021(8)
_refine_ls_extinction_expression Fc^*^=kFc[1+0.001xFc^2^\l^3^/sin(2\q)]^-1/4^
_refine_ls_extinction_method SHELXL
_refine_ls_goodness_of_fit_ref 0.865
_refine_ls_hydrogen_treatment mixed
_refine_ls_matrix_type full
_refine_ls_number_parameters 455
_refine_ls_number_reflns 7878
_refine_ls_number_restraints 3
_refine_ls_restrained_S_all 0.865
_refine_ls_R_factor_all 0.1090
_refine_ls_R_factor_gt 0.0604
_refine_ls_shift/su_max 0.001
_refine_ls_shift/su_mean 0.000
_refine_ls_structure_factor_coef Fsqd
_refine_ls_weighting_details 'calc w=1/[\s^2^(Fo^2^)+(0.0752P)^2^] where P=(Fo^2^+2Fc^2^)/3'
_refine_ls_weighting_scheme calc
_refine_ls_wR_factor_gt 0.1377
_refine_ls_wR_factor_ref 0.1507
_reflns_number_gt 4413
_reflns_number_total 7878
_reflns_threshold_expression I>2sigma(I)
_cod_data_source_file ic0257219_s1_2.cif
_cod_data_source_block compound2
_cod_depositor_comments
;
The following automatic conversions were performed:

'_exptl_crystal_density_meas' value 'none' was changed to '?' - the
value is perceived as not measured.

Automatic conversion script
Id: cif_fix_values 3008 2015-01-20 13:52:24Z robertas 

The following automatic conversions were performed:

data name '_atom_site_symetry_multiplicity' was replaced with
'_atom_site_symmetry_multiplicity' as specified in the replacement
file 'data/replacement-values/replacement_tags.lst'.

Automatic conversion script
Id: cif_correct_tags 9268 2022-04-12 08:56:07Z antanas 
;
_cod_database_code 4318496

loop_
_symmetry_equiv_pos_as_xyz
'x, y, z'

loop_
_atom_site_label
_atom_site_type_symbol
_atom_site_fract_x
_atom_site_fract_y
_atom_site_fract_z
_atom_site_U_iso_or_equiv
_atom_site_adp_type
_atom_site_occupancy
_atom_site_symmetry_multiplicity
_atom_site_calc_flag
_atom_site_refinement_flags
_atom_site_disorder_assembly
_atom_site_disorder_group
Fe1 Fe 0.6906(4) 0.9349(3) 1.1195(2) 0.0206(3) Uani 1 1 d . . .
Fe2 Fe 0.1930(4) 0.9334(3) 0.6173(2) 0.0193(3) Uani 1 1 d . . .
Ni1 Ni 0.26632(16) 1.00066(11) 0.93537(10) 0.0206(6) Uani 1 1 d . . .
Ni2 Ni 0.6920(3) 0.9369(2) 0.6200(2) 0.0177(3) Uani 1 1 d . . .
Ni3 Ni 0.10645(16) 0.85640(11) 0.29877(9) 0.0189(5) Uani 1 1 d . . .
N1 N 0.0837(17) 0.8754(11) 0.9731(9) 0.0207(16) Uani 1 1 d . . .
H1A H 0.1039 0.8744 1.0339 0.025 Uiso 1 1 calc R . .
H1B H -0.0082 0.8902 0.9642 0.025 Uiso 1 1 calc R . .
N2 N 0.3245(16) 0.8577(11) 0.8746(10) 0.022(3) Uani 1 1 d . . .
H2A H 0.2969 0.8423 0.8125 0.026 Uiso 1 1 calc R . .
H2B H 0.4309 0.8728 0.8866 0.026 Uiso 1 1 calc R . .
N3 N 0.4416(19) 1.1233(11) 0.8864(10) 0.031(4) Uani 1 1 d . . .
H3A H 0.5385 1.1336 0.9165 0.038 Uiso 1 1 calc R . .
H3B H 0.4420 1.0993 0.8253 0.038 Uiso 1 1 calc R . .
N4 N 0.2094(18) 1.1446(12) 0.9923(12) 0.032(4) Uani 1 1 d . . .
H4A H 0.1247 1.1484 0.9573 0.038 Uiso 1 1 calc R . .
H4B H 0.1841 1.1396 1.0503 0.038 Uiso 1 1 calc R . .
N5 N 0.7354(17) 0.8268(10) 0.6996(10) 0.022(3) Uani 1 1 d . . .
H5A H 0.8274 0.8151 0.6878 0.026 Uiso 1 1 calc R . .
H5B H 0.7454 0.8577 0.7604 0.026 Uiso 1 1 calc R . .
N6 N 0.5287(17) 0.7835(11) 0.5456(9) 0.0207(16) Uani 1 1 d . . .
H6A H 0.4283 0.7793 0.5556 0.025 Uiso 1 1 calc R . .
H6B H 0.5353 0.7807 0.4843 0.025 Uiso 1 1 calc R . .
N7 N 0.8623(16) 1.0863(10) 0.6940(10) 0.023(3) Uani 1 1 d . . .
H7A H 0.8277 1.1103 0.7471 0.027 Uiso 1 1 calc R . .
H7B H 0.9542 1.0737 0.7087 0.027 Uiso 1 1 calc R . .
N8 N 0.6471(17) 1.0495(11) 0.5395(9) 0.0207(16) Uani 1 1 d . . .
H8A H 0.6864 1.0412 0.4849 0.025 Uiso 1 1 calc R . .
H8B H 0.5405 1.0338 0.5277 0.025 Uiso 1 1 calc R . .
N9 N -0.0770(16) 0.7410(11) 0.3504(10) 0.025(3) Uani 1 1 d . . .
H9A H -0.0533 0.7510 0.4125 0.030 Uiso 1 1 calc R . .
H9B H -0.1684 0.7558 0.3390 0.030 Uiso 1 1 calc R . .
N10 N 0.1400(17) 0.7068(12) 0.2424(9) 0.025(3) Uani 1 1 d . . .
H10A H 0.0972 0.6851 0.1821 0.030 Uiso 1 1 calc R . .
H10B H 0.2459 0.7189 0.2454 0.030 Uiso 1 1 calc R . .
N11 N 0.2974(18) 0.9775(12) 0.2545(10) 0.030(3) Uani 1 1 d . . .
H11A H 0.3900 0.9893 0.2902 0.036 Uiso 1 1 calc R . .
H11B H 0.3071 0.9521 0.1950 0.036 Uiso 1 1 calc R . .
N12 N 0.0687(17) 1.0031(11) 0.3614(9) 0.0207(16) Uani 1 1 d . . .
H12A H -0.0222 1.0069 0.3333 0.025 Uiso 1 1 calc R . .
H12B H 0.0571 1.0002 0.4216 0.025 Uiso 1 1 calc R . .
N13 N 0.4229(17) 1.0105(10) 1.0471(10) 0.024(3) Uani 1 1 d . . .
N14 N 0.1139(19) 0.9884(13) 0.8099(10) 0.033(4) Uani 1 1 d . . .
N15 N 0.2617(17) 0.8772(11) 0.4192(10) 0.024(3) Uani 1 1 d . . .
N16 N 0.5234(17) 0.9623(12) 0.7067(11) 0.033(4) Uani 1 1 d . . .
N17 N 0.6856(19) 1.0098(13) 1.3278(10) 0.027(3) Uani 1 1 d . . .
N18 N 0.945(2) 1.1623(15) 1.1094(13) 0.050(5) Uani 1 1 d . . .
N19 N 0.9488(18) 0.8466(12) 1.1861(9) 0.028(4) Uani 1 1 d . . .
N20 N 0.709(2) 0.8600(17) 0.9157(13) 0.046(5) Uani 1 1 d . . .
N21 N 0.4275(19) 0.7130(12) 1.1392(11) 0.034(4) Uani 1 1 d . . .
N22 N 0.304(2) 1.1896(12) 0.6085(13) 0.044(5) Uani 1 1 d . . .
N23 N 0.055(2) 0.6786(16) 0.6261(16) 0.058(6) Uani 1 1 d . . .
N24 N -0.1357(16) 0.9138(11) 0.5345(8) 0.021(3) Uani 1 1 d . . .
C1 C 0.2369(14) 0.7607(8) 0.9141(7) 0.020(2) Uiso 1 1 d . . .
H1 H 0.2868 0.7713 0.9780 0.024 Uiso 1 1 calc R . .
C2 C 0.234(2) 0.6465(13) 0.8611(11) 0.031(4) Uiso 1 1 d . . .
H2A H 0.3425 0.6456 0.8630 0.037 Uiso 1 1 calc R . .
H2B H 0.1917 0.6377 0.7966 0.037 Uiso 1 1 calc R . .
C3 C 0.1320(18) 0.5468(10) 0.9012(9) 0.038(3) Uiso 1 1 d . . .
H3A H 0.1289 0.4742 0.8638 0.046 Uiso 1 1 calc R . .
H3B H 0.1804 0.5517 0.9636 0.046 Uiso 1 1 calc R . .
C4 C -0.036(2) 0.5461(12) 0.9044(11) 0.050(4) Uiso 1 1 d . . .
H4A H -0.0905 0.5289 0.8416 0.060 Uiso 1 1 calc R . .
H4B H -0.0939 0.4857 0.9368 0.060 Uiso 1 1 calc R . .
C5 C -0.0345(18) 0.6598(11) 0.9525(10) 0.036(3) Uiso 1 1 d . . .
H5A H 0.0031 0.6695 1.0179 0.043 Uiso 1 1 calc R . .
H5B H -0.1440 0.6592 0.9480 0.043 Uiso 1 1 calc R . .
C6 C 0.0660(15) 0.7613(9) 0.9167(8) 0.026(2) Uiso 1 1 d . . .
H6 H 0.0193 0.7573 0.8533 0.031 Uiso 1 1 calc R . .
C7 C 0.4110(17) 1.2333(9) 0.9011(9) 0.030(3) Uiso 1 1 d . . .
H7 H 0.3260 1.2276 0.8526 0.036 Uiso 1 1 calc R . .
C8 C 0.5513(18) 1.3347(11) 0.8964(10) 0.030(3) Uiso 1 1 d . . .
H8A H 0.5850 1.3251 0.8352 0.037 Uiso 1 1 calc R . .
H8B H 0.6389 1.3388 0.9415 0.037 Uiso 1 1 calc R . .
C9 C 0.519(2) 1.4462(11) 0.9151(10) 0.038(3) Uiso 1 1 d . . .
H9A H 0.4394 1.4463 0.8666 0.045 Uiso 1 1 calc R . .
H9B H 0.6168 1.5111 0.9150 0.045 Uiso 1 1 calc R . .
C10 C 0.4589(17) 1.4593(10) 1.0074(9) 0.039(3) Uiso 1 1 d . . .
H10A H 0.5437 1.4681 1.0562 0.047 Uiso 1 1 calc R . .
H10B H 0.4311 1.5290 1.0173 0.047 Uiso 1 1 calc R . .
C11 C 0.3159(18) 1.3570(12) 1.0131(10) 0.035(4) Uiso 1 1 d . . .
H11A H 0.2278 1.3530 0.9684 0.042 Uiso 1 1 calc R . .
H11B H 0.2833 1.3672 1.0747 0.042 Uiso 1 1 calc R . .
C12 C 0.3477(16) 1.2453(9) 0.9944(9) 0.030(3) Uiso 1 1 d . . .
H12 H 0.4303 1.2476 1.0431 0.036 Uiso 1 1 calc R . .
C13 C 0.6024(16) 0.7180(9) 0.6772(8) 0.029(3) Uiso 1 1 d . . .
H13 H 0.5098 0.7291 0.7044 0.034 Uiso 1 1 calc R . .
C14 C 0.6376(18) 0.6184(11) 0.7142(10) 0.022(3) Uiso 1 1 d . . .
H14A H 0.7332 0.6097 0.6911 0.026 Uiso 1 1 calc R . .
H14B H 0.6578 0.6371 0.7816 0.026 Uiso 1 1 calc R . .
C15 C 0.4975(16) 0.5050(9) 0.6838(8) 0.029(3) Uiso 1 1 d . . .
H15A H 0.5255 0.4426 0.7040 0.034 Uiso 1 1 calc R . .
H15B H 0.4054 0.5107 0.7132 0.034 Uiso 1 1 calc R . .
C16 C 0.4558(18) 0.4782(10) 0.5850(9) 0.036(3) Uiso 1 1 d . . .
H16A H 0.3627 0.4073 0.5686 0.043 Uiso 1 1 calc R . .
H16B H 0.5440 0.4639 0.5563 0.043 Uiso 1 1 calc R . .
C17 C 0.419(2) 0.5746(13) 0.5459(12) 0.028(4) Uiso 1 1 d . . .
H17A H 0.3243 0.5848 0.5695 0.033 Uiso 1 1 calc R . .
H17B H 0.3966 0.5536 0.4786 0.033 Uiso 1 1 calc R . .
C18 C 0.5616(16) 0.6877(9) 0.5740(8) 0.025(3) Uiso 1 1 d . . .
H18 H 0.6544 0.6785 0.5460 0.029 Uiso 1 1 calc R . .
C19 C 0.8896(15) 1.1742(8) 0.6358(8) 0.023(2) Uiso 1 1 d . . .
H19 H 0.9507 1.1562 0.5862 0.027 Uiso 1 1 calc R . .
C20 C 0.980(2) 1.2954(13) 0.6906(12) 0.031(4) Uiso 1 1 d . . .
H20A H 1.0854 1.2998 0.7167 0.037 Uiso 1 1 calc R . .
H20B H 0.9224 1.3122 0.7416 0.037 Uiso 1 1 calc R . .
C21 C 0.9983(17) 1.3880(10) 0.6261(9) 0.033(3) Uiso 1 1 d . . .
H21A H 1.0569 1.4656 0.6614 0.040 Uiso 1 1 calc R . .
H21B H 1.0570 1.3725 0.5754 0.040 Uiso 1 1 calc R . .
C22 C 0.8325(16) 1.3796(10) 0.5886(9) 0.032(3) Uiso 1 1 d . . .
H22A H 0.8398 1.4352 0.5479 0.038 Uiso 1 1 calc R . .
H22B H 0.7758 1.3979 0.6395 0.038 Uiso 1 1 calc R . .
C23 C 0.741(2) 1.2576(14) 0.5352(13) 0.040(4) Uiso 1 1 d . . .
H23A H 0.6345 1.2527 0.5111 0.048 Uiso 1 1 calc R . .
H23B H 0.7960 1.2413 0.4827 0.048 Uiso 1 1 calc R . .
C24 C 0.7277(14) 1.1704(9) 0.5931(8) 0.023(2) Uiso 1 1 d . . .
H24 H 0.6651 1.1838 0.6432 0.027 Uiso 1 1 calc R . .
C25 C -0.1015(16) 0.6237(9) 0.3093(8) 0.026(3) Uiso 1 1 d . . .
H25 H -0.1649 0.6070 0.2482 0.031 Uiso 1 1 calc R . .
C26 C -0.189(2) 0.5352(12) 0.3623(10) 0.034(4) Uiso 1 1 d . . .
H26A H -0.2955 0.5379 0.3672 0.041 Uiso 1 1 calc R . .
H26B H -0.1323 0.5524 0.4247 0.041 Uiso 1 1 calc R . .
C27 C -0.201(2) 0.4151(12) 0.3151(11) 0.047(4) Uiso 1 1 d . . .
H27A H -0.2503 0.3600 0.3541 0.057 Uiso 1 1 calc R . .
H27B H -0.2717 0.3940 0.2568 0.057 Uiso 1 1 calc R . .
C28 C -0.0424(19) 0.4053(11) 0.2960(10) 0.046(3) Uiso 1 1 d . . .
H28A H 0.0212 0.4130 0.3546 0.055 Uiso 1 1 calc R . .
H28B H -0.0607 0.3284 0.2602 0.055 Uiso 1 1 calc R . .
C29 C 0.050(2) 0.4941(13) 0.2444(12) 0.047(4) Uiso 1 1 d . . .
H29A H -0.0031 0.4785 0.1814 0.057 Uiso 1 1 calc R . .
H29B H 0.1569 0.4902 0.2412 0.057 Uiso 1 1 calc R . .
C30 C 0.0634(16) 0.6149(10) 0.2932(9) 0.034(3) Uiso 1 1 d . . .
H30 H 0.1278 0.6319 0.3540 0.040 Uiso 1 1 calc R . .
C31 C 0.2037(15) 1.1053(9) 0.3551(8) 0.026(3) Uiso 1 1 d . . .
H31 H 0.2901 1.1133 0.4036 0.031 Uiso 1 1 calc R . .
C32 C 0.165(2) 1.2140(15) 0.3719(13) 0.041(5) Uiso 1 1 d . . .
H32A H 0.1419 1.2293 0.4353 0.049 Uiso 1 1 calc R . .
H32B H 0.0701 1.2053 0.3302 0.049 Uiso 1 1 calc R . .
C33 C 0.3076(18) 1.3151(10) 0.3550(9) 0.034(3) Uiso 1 1 d . . .
H33A H 0.2788 1.3845 0.3603 0.040 Uiso 1 1 calc R . .
H33B H 0.3968 1.3301 0.4027 0.040 Uiso 1 1 calc R . .
C34 C 0.3599(15) 1.2916(9) 0.2613(8) 0.029(3) Uiso 1 1 d . . .
H34A H 0.2743 1.2833 0.2132 0.035 Uiso 1 1 calc R . .
H34B H 0.4530 1.3570 0.2548 0.035 Uiso 1 1 calc R . .
C35 C 0.3998(15) 1.1863(9) 0.2495(9) 0.023(3) Uiso 1 1 d . . .
H35A H 0.4918 1.1975 0.2941 0.028 Uiso 1 1 calc R . .
H35B H 0.4293 1.1714 0.1876 0.028 Uiso 1 1 calc R . .
C36 C 0.2625(16) 1.0835(9) 0.2626(8) 0.030(3) Uiso 1 1 d . . .
H36 H 0.1740 1.0710 0.2140 0.037 Uiso 1 1 calc R . .
C37 C 0.135(2) 0.9669(13) 0.7388(12) 0.021(4) Uiso 1 1 d . . .
C38 C 0.520(2) 0.9857(13) 1.0806(12) 0.026(4) Uiso 1 1 d . . .
C39 C 0.245(2) 0.8975(12) 0.4992(11) 0.017(3) Uiso 1 1 d . . .
C40 C 0.400(2) 0.9503(13) 0.6757(12) 0.025(4) Uiso 1 1 d . . .
C41 C 0.687(2) 0.9898(12) 1.2500(11) 0.022(4) Uiso 1 1 d . . .
C42 C 0.848(2) 1.0784(15) 1.1158(12) 0.035(4) Uiso 1 1 d . . .
C43 C 0.845(2) 0.8737(12) 1.1583(11) 0.021(3) Uiso 1 1 d . . .
C44 C 0.701(2) 0.8867(13) 0.9925(11) 0.025(4) Uiso 1 1 d . . .
C45 C 0.521(2) 0.7907(14) 1.1299(11) 0.028(4) Uiso 1 1 d . . .
C46 C 0.265(2) 1.0926(14) 0.6135(12) 0.024(4) Uiso 1 1 d . . .
C47 C 0.108(3) 0.7690(17) 0.6240(14) 0.031(5) Uiso 1 1 d . . .
C48 C -0.012(2) 0.9195(13) 0.5642(11) 0.022(4) Uiso 1 1 d . . .
O1W O 0.814(2) 1.1281(14) 0.9075(12) 0.080(6) Uani 1 1 d . . .
O2W O 0.5903(16) 0.7579(11) 0.3423(8) 0.036(3) Uani 1 1 d . . .

loop_
_atom_site_aniso_label
_atom_site_aniso_U_11
_atom_site_aniso_U_22
_atom_site_aniso_U_33
_atom_site_aniso_U_23
_atom_site_aniso_U_13
_atom_site_aniso_U_12
Fe1 0.0173(7) 0.0271(6) 0.0190(6) 0.0028(5) 0.0014(5) 0.0107(5)
Fe2 0.0176(8) 0.0235(6) 0.0181(6) 0.0026(5) 0.0023(5) 0.0093(5)
Ni1 0.0177(13) 0.0233(10) 0.0228(11) 0.0027(8) 0.0019(10) 0.0106(9)
Ni2 0.0148(7) 0.0200(6) 0.0185(6) 0.0020(4) 0.0016(5) 0.0072(5)
Ni3 0.0169(13) 0.0231(10) 0.0191(11) 0.0039(8) 0.0039(10) 0.0099(8)
N1 0.018(4) 0.030(3) 0.018(3) 0.010(3) 0.003(3) 0.010(3)
N2 0.011(6) 0.027(5) 0.028(6) -0.004(4) 0.003(5) 0.010(4)
N3 0.050(10) 0.023(6) 0.022(7) -0.009(5) 0.004(7) 0.021(6)
N4 0.022(8) 0.029(6) 0.052(9) 0.011(6) 0.013(7) 0.014(5)
N5 0.015(6) 0.024(5) 0.021(5) -0.002(4) 0.006(5) 0.003(4)
N6 0.018(4) 0.030(3) 0.018(3) 0.010(3) 0.003(3) 0.010(3)
N7 0.016(6) 0.024(5) 0.024(6) -0.007(4) -0.003(5) 0.009(4)
N8 0.018(4) 0.030(3) 0.018(3) 0.010(3) 0.003(3) 0.010(3)
N9 0.006(7) 0.026(6) 0.042(9) 0.018(6) 0.010(6) -0.002(5)
N10 0.016(7) 0.045(7) 0.019(6) 0.012(5) 0.008(5) 0.014(6)
N11 0.025(7) 0.040(7) 0.033(7) 0.002(5) 0.010(5) 0.022(5)
N12 0.018(4) 0.030(3) 0.018(3) 0.010(3) 0.003(3) 0.010(3)
N13 0.022(8) 0.019(6) 0.033(8) 0.002(5) -0.001(7) 0.014(6)
N14 0.033(10) 0.044(8) 0.022(8) 0.003(6) -0.013(7) 0.017(7)
N15 0.013(8) 0.027(6) 0.036(8) 0.011(5) 0.015(6) 0.009(5)
N16 0.017(8) 0.031(6) 0.050(9) -0.001(6) 0.000(7) 0.012(6)
N17 0.028(9) 0.044(8) 0.022(7) 0.012(6) 0.017(6) 0.024(7)
N18 0.042(11) 0.053(9) 0.062(11) 0.009(8) 0.017(9) 0.025(8)
N19 0.029(9) 0.037(7) 0.015(7) -0.001(5) 0.009(7) 0.010(6)
N20 0.028(10) 0.069(11) 0.043(10) -0.004(8) -0.002(8) 0.026(8)
N21 0.029(9) 0.027(6) 0.044(8) 0.011(6) 0.012(7) 0.004(6)
N22 0.061(12) 0.018(6) 0.059(10) 0.027(6) 0.018(9) 0.009(7)
N23 0.025(9) 0.046(10) 0.092(15) 0.006(9) -0.002(10) 0.003(7)
N24 0.024(8) 0.035(6) 0.011(6) 0.007(5) 0.006(6) 0.016(6)
O1W 0.105(14) 0.055(8) 0.092(12) 0.009(7) -0.007(10) 0.049(8)
O2W 0.041(7) 0.055(7) 0.026(5) 0.016(5) 0.015(5) 0.027(5)

loop_
_atom_type_symbol
_atom_type_description
_atom_type_scat_dispersion_real
_atom_type_scat_dispersion_imag
_atom_type_scat_source
C C 0.0033 0.0016 'International Tables Vol C Tables 4.2.6.8 and 6.1.1.4'
H H 0.0000 0.0000 'International Tables Vol C Tables 4.2.6.8 and 6.1.1.4'
N N 0.0061 0.0033 'International Tables Vol C Tables 4.2.6.8 and 6.1.1.4'
O O 0.0106 0.0060 'International Tables Vol C Tables 4.2.6.8 and 6.1.1.4'
Fe Fe 0.3463 0.8444 'International Tables Vol C Tables 4.2.6.8 and 6.1.1.4'
Ni Ni 0.3393 1.1124 'International Tables Vol C Tables 4.2.6.8 and 6.1.1.4'

loop_
_geom_angle_atom_site_label_1
_geom_angle_atom_site_label_2
_geom_angle_atom_site_label_3
_geom_angle
_geom_angle_site_symmetry_1
_geom_angle_site_symmetry_3
_geom_angle_publ_flag
C42 Fe1 C43 92.2(8) . . ?
C42 Fe1 C44 88.7(8) . . ?
C43 Fe1 C44 92.9(7) . . ?
C42 Fe1 C38 92.4(8) . . ?
C43 Fe1 C38 175.4(9) . . ?
C44 Fe1 C38 87.4(7) . . ?
C42 Fe1 C41 89.1(7) . . ?
C43 Fe1 C41 87.0(7) . . ?
C44 Fe1 C41 177.8(10) . . ?
C38 Fe1 C41 92.9(7) . . ?
C42 Fe1 C45 176.2(9) . . ?
C43 Fe1 C45 89.6(7) . . ?
C44 Fe1 C45 94.6(7) . . ?
C38 Fe1 C45 85.9(7) . . ?
C41 Fe1 C45 87.6(7) . . ?
C39 Fe2 C46 91.5(8) . . ?
C39 Fe2 C48 89.4(7) . . ?
C46 Fe2 C48 89.6(8) . . ?
C39 Fe2 C40 92.8(8) . . ?
C46 Fe2 C40 89.9(8) . . ?
C48 Fe2 C40 177.8(10) . . ?
C39 Fe2 C37 178.6(9) . . ?
C46 Fe2 C37 89.7(7) . . ?
C48 Fe2 C37 90.0(7) . . ?
C40 Fe2 C37 87.9(8) . . ?
C39 Fe2 C47 90.7(8) . . ?
C46 Fe2 C47 177.0(12) . . ?
C48 Fe2 C47 88.4(8) . . ?
C40 Fe2 C47 92.1(8) . . ?
C37 Fe2 C47 88.1(8) . . ?
N1 Ni1 N13 93.4(6) . . ?
N1 Ni1 N3 175.3(6) . . ?
N13 Ni1 N3 90.9(6) . . ?
N1 Ni1 N4 98.5(6) . . ?
N13 Ni1 N4 95.6(6) . . ?
N3 Ni1 N4 82.7(6) . . ?
N1 Ni1 N2 82.6(6) . . ?
N13 Ni1 N2 85.5(5) . . ?
N3 Ni1 N2 96.1(5) . . ?
N4 Ni1 N2 178.4(6) . . ?
N1 Ni1 N14 89.3(6) . . ?
N13 Ni1 N14 175.5(6) . . ?
N3 Ni1 N14 86.2(6) . . ?
N4 Ni1 N14 87.5(6) . . ?
N2 Ni1 N14 91.4(6) . . ?
N5 Ni2 N7 96.7(5) . . ?
N5 Ni2 N6 81.7(5) . . ?
N7 Ni2 N6 177.4(8) . . ?
N5 Ni2 N8 179.7(8) . . ?
N7 Ni2 N8 83.3(6) . . ?
N6 Ni2 N8 98.4(5) . . ?
N5 Ni2 N16 89.3(6) . . ?
N7 Ni2 N16 89.7(6) . . ?
N6 Ni2 N16 92.2(6) . . ?
N8 Ni2 N16 90.4(6) . . ?
N5 Ni2 N24 90.7(6) . 1_655 ?
N7 Ni2 N24 89.3(6) . 1_655 ?
N6 Ni2 N24 88.8(6) . 1_655 ?
N8 Ni2 N24 89.6(6) . 1_655 ?
N16 Ni2 N24 179.0(7) . 1_655 ?
N10 Ni3 N12 177.0(6) . . ?
N10 Ni3 N19 93.0(5) . 1_454 ?
N12 Ni3 N19 88.7(5) . 1_454 ?
N10 Ni3 N9 81.7(6) . . ?
N12 Ni3 N9 95.7(5) . . ?
N19 Ni3 N9 89.8(6) 1_454 . ?
N10 Ni3 N11 99.9(5) . . ?
N12 Ni3 N11 82.6(5) . . ?
N19 Ni3 N11 92.9(6) 1_454 . ?
N9 Ni3 N11 176.7(6) . . ?
N10 Ni3 N15 91.6(5) . . ?
N12 Ni3 N15 86.8(5) . . ?
N19 Ni3 N15 175.4(5) 1_454 . ?
N9 Ni3 N15 90.0(6) . . ?
N11 Ni3 N15 87.1(6) . . ?
C6 N1 Ni1 109.3(9) . . ?
C6 N1 H1A 109.8 . . ?
Ni1 N1 H1A 109.8 . . ?
C6 N1 H1B 109.8 . . ?
Ni1 N1 H1B 109.8 . . ?
H1A N1 H1B 108.3 . . ?
C1 N2 Ni1 107.2(9) . . ?
C1 N2 H2A 110.3 . . ?
Ni1 N2 H2A 110.3 . . ?
C1 N2 H2B 110.3 . . ?
Ni1 N2 H2B 110.3 . . ?
H2A N2 H2B 108.5 . . ?
C7 N3 Ni1 109.3(10) . . ?
C7 N3 H3A 109.8 . . ?
Ni1 N3 H3A 109.8 . . ?
C7 N3 H3B 109.8 . . ?
Ni1 N3 H3B 109.8 . . ?
H3A N3 H3B 108.3 . . ?
C12 N4 Ni1 107.0(10) . . ?
C12 N4 H4A 110.3 . . ?
Ni1 N4 H4A 110.3 . . ?
C12 N4 H4B 110.3 . . ?
Ni1 N4 H4B 110.3 . . ?
H4A N4 H4B 108.6 . . ?
C13 N5 Ni2 108.2(9) . . ?
C13 N5 H5A 110.1 . . ?
Ni2 N5 H5A 110.1 . . ?
C13 N5 H5B 110.1 . . ?
Ni2 N5 H5B 110.1 . . ?
H5A N5 H5B 108.4 . . ?
C18 N6 Ni2 109.4(8) . . ?
C18 N6 H6A 109.8 . . ?
Ni2 N6 H6A 109.8 . . ?
C18 N6 H6B 109.8 . . ?
Ni2 N6 H6B 109.8 . . ?
H6A N6 H6B 108.2 . . ?
C19 N7 Ni2 107.5(8) . . ?
C19 N7 H7A 110.2 . . ?
Ni2 N7 H7A 110.2 . . ?
C19 N7 H7B 110.2 . . ?
Ni2 N7 H7B 110.2 . . ?
H7A N7 H7B 108.5 . . ?
C24 N8 Ni2 107.4(8) . . ?
C24 N8 H8A 110.2 . . ?
Ni2 N8 H8A 110.2 . . ?
C24 N8 H8B 110.2 . . ?
Ni2 N8 H8B 110.2 . . ?
H8A N8 H8B 108.5 . . ?
C25 N9 Ni3 111.3(10) . . ?
C25 N9 H9A 109.4 . . ?
Ni3 N9 H9A 109.4 . . ?
C25 N9 H9B 109.4 . . ?
Ni3 N9 H9B 109.4 . . ?
H9A N9 H9B 108.0 . . ?
C30 N10 Ni3 109.7(10) . . ?
C30 N10 H10A 109.7 . . ?
Ni3 N10 H10A 109.7 . . ?
C30 N10 H10B 109.7 . . ?
Ni3 N10 H10B 109.7 . . ?
H10A N10 H10B 108.2 . . ?
C36 N11 Ni3 106.6(9) . . ?
C36 N11 H11A 110.4 . . ?
Ni3 N11 H11A 110.4 . . ?
C36 N11 H11B 110.4 . . ?
Ni3 N11 H11B 110.4 . . ?
H11A N11 H11B 108.6 . . ?
C31 N12 Ni3 109.6(10) . . ?
C31 N12 H12A 109.7 . . ?
Ni3 N12 H12A 109.7 . . ?
C31 N12 H12B 109.7 . . ?
Ni3 N12 H12B 109.7 . . ?
H12A N12 H12B 108.2 . . ?
C38 N13 Ni1 151.6(13) . . ?
C37 N14 Ni1 127.5(16) . . ?
C39 N15 Ni3 130.7(13) . . ?
C40 N16 Ni2 119.9(15) . . ?
C43 N19 Ni3 146.8(12) . 1_656 ?
C48 N24 Ni2 122.1(13) . 1_455 ?
N2 C1 C2 113.0(11) . . ?
N2 C1 C6 107.6(9) . . ?
C2 C1 C6 110.2(10) . . ?
N2 C1 H1 108.6 . . ?
C2 C1 H1 108.6 . . ?
C6 C1 H1 108.6 . . ?
C1 C2 C3 111.3(13) . . ?
C1 C2 H2A 109.4 . . ?
C3 C2 H2A 109.4 . . ?
C1 C2 H2B 109.4 . . ?
C3 C2 H2B 109.4 . . ?
H2A C2 H2B 108.0 . . ?
C4 C3 C2 112.2(12) . . ?
C4 C3 H3A 109.2 . . ?
C2 C3 H3A 109.2 . . ?
C4 C3 H3B 109.2 . . ?
C2 C3 H3B 109.2 . . ?
H3A C3 H3B 107.9 . . ?
C5 C4 C3 110.5(12) . . ?
C5 C4 H4A 109.6 . . ?
C3 C4 H4A 109.6 . . ?
C5 C4 H4B 109.6 . . ?
C3 C4 H4B 109.6 . . ?
H4A C4 H4B 108.1 . . ?
C4 C5 C6 115.1(13) . . ?
C4 C5 H5A 108.5 . . ?
C6 C5 H5A 108.5 . . ?
C4 C5 H5B 108.5 . . ?
C6 C5 H5B 108.5 . . ?
H5A C5 H5B 107.5 . . ?
C5 C6 N1 114.6(11) . . ?
C5 C6 C1 110.8(9) . . ?
N1 C6 C1 105.3(9) . . ?
C5 C6 H6 108.7 . . ?
N1 C6 H6 108.7 . . ?
C1 C6 H6 108.7 . . ?
C8 C7 N3 113.7(12) . . ?
C8 C7 C12 111.7(10) . . ?
N3 C7 C12 107.3(11) . . ?
C8 C7 H7 108.0 . . ?
N3 C7 H7 108.0 . . ?
C12 C7 H7 108.0 . . ?
C7 C8 C9 112.7(13) . . ?
C7 C8 H8A 109.1 . . ?
C9 C8 H8A 109.1 . . ?
C7 C8 H8B 109.1 . . ?
C9 C8 H8B 109.1 . . ?
H8A C8 H8B 107.8 . . ?
C8 C9 C10 109.6(12) . . ?
C8 C9 H9A 109.7 . . ?
C10 C9 H9A 109.7 . . ?
C8 C9 H9B 109.7 . . ?
C10 C9 H9B 109.7 . . ?
H9A C9 H9B 108.2 . . ?
C11 C10 C9 111.6(12) . . ?
C11 C10 H10A 109.3 . . ?
C9 C10 H10A 109.3 . . ?
C11 C10 H10B 109.3 . . ?
C9 C10 H10B 109.3 . . ?
H10A C10 H10B 108.0 . . ?
C10 C11 C12 112.4(12) . . ?
C10 C11 H11A 109.1 . . ?
C12 C11 H11A 109.1 . . ?
C10 C11 H11B 109.1 . . ?
C12 C11 H11B 109.1 . . ?
H11A C11 H11B 107.9 . . ?
N4 C12 C11 113.7(12) . . ?
N4 C12 C7 108.0(11) . . ?
C11 C12 C7 109.4(10) . . ?
N4 C12 H12 108.5 . . ?
C11 C12 H12 108.5 . . ?
C7 C12 H12 108.5 . . ?
N5 C13 C18 107.8(11) . . ?
N5 C13 C14 113.2(11) . . ?
C18 C13 C14 110.2(10) . . ?
N5 C13 H13 108.5 . . ?
C18 C13 H13 108.5 . . ?
C14 C13 H13 108.5 . . ?
C15 C14 C13 110.8(11) . . ?
C15 C14 H14A 109.5 . . ?
C13 C14 H14A 109.5 . . ?
C15 C14 H14B 109.5 . . ?
C13 C14 H14B 109.5 . . ?
H14A C14 H14B 108.1 . . ?
C16 C15 C14 111.4(11) . . ?
C16 C15 H15A 109.3 . . ?
C14 C15 H15A 109.3 . . ?
C16 C15 H15B 109.3 . . ?
C14 C15 H15B 109.3 . . ?
H15A C15 H15B 108.0 . . ?
C15 C16 C17 113.3(11) . . ?
C15 C16 H16A 108.9 . . ?
C17 C16 H16A 108.9 . . ?
C15 C16 H16B 108.9 . . ?
C17 C16 H16B 108.9 . . ?
H16A C16 H16B 107.7 . . ?
C16 C17 C18 109.6(12) . . ?
C16 C17 H17A 109.8 . . ?
C18 C17 H17A 109.8 . . ?
C16 C17 H17B 109.8 . . ?
C18 C17 H17B 109.8 . . ?
H17A C17 H17B 108.2 . . ?
N6 C18 C13 106.7(10) . . ?
N6 C18 C17 112.0(12) . . ?
C13 C18 C17 110.3(11) . . ?
N6 C18 H18 109.2 . . ?
C13 C18 H18 109.2 . . ?
C17 C18 H18 109.2 . . ?
N7 C19 C20 112.2(10) . . ?
N7 C19 C24 108.1(11) . . ?
C20 C19 C24 108.7(11) . . ?
N7 C19 H19 109.3 . . ?
C20 C19 H19 109.3 . . ?
C24 C19 H19 109.3 . . ?
C19 C20 C21 110.4(12) . . ?
C19 C20 H20A 109.6 . . ?
C21 C20 H20A 109.6 . . ?
C19 C20 H20B 109.6 . . ?
C21 C20 H20B 109.6 . . ?
H20A C20 H20B 108.1 . . ?
C22 C21 C20 107.8(12) . . ?
C22 C21 H21A 110.2 . . ?
C20 C21 H21A 110.2 . . ?
C22 C21 H21B 110.2 . . ?
C20 C21 H21B 110.2 . . ?
H21A C21 H21B 108.5 . . ?
C21 C22 C23 109.6(11) . . ?
C21 C22 H22A 109.7 . . ?
C23 C22 H22A 109.7 . . ?
C21 C22 H22B 109.7 . . ?
C23 C22 H22B 109.7 . . ?
H22A C22 H22B 108.2 . . ?
C24 C23 C22 112.0(13) . . ?
C24 C23 H23A 109.2 . . ?
C22 C23 H23A 109.2 . . ?
C24 C23 H23B 109.2 . . ?
C22 C23 H23B 109.2 . . ?
H23A C23 H23B 107.9 . . ?
C23 C24 N8 112.3(10) . . ?
C23 C24 C19 112.7(12) . . ?
N8 C24 C19 105.6(10) . . ?
C23 C24 H24 108.7 . . ?
N8 C24 H24 108.7 . . ?
C19 C24 H24 108.7 . . ?
N9 C25 C26 115.1(11) . . ?
N9 C25 C30 108.1(10) . . ?
C26 C25 C30 110.8(11) . . ?
N9 C25 H25 107.5 . . ?
C26 C25 H25 107.5 . . ?
C30 C25 H25 107.5 . . ?
C25 C26 C27 110.7(12) . . ?
C25 C26 H26A 109.5 . . ?
C27 C26 H26A 109.5 . . ?
C25 C26 H26B 109.5 . . ?
C27 C26 H26B 109.5 . . ?
H26A C26 H26B 108.1 . . ?
C28 C27 C26 113.5(13) . . ?
C28 C27 H27A 108.9 . . ?
C26 C27 H27A 108.9 . . ?
C28 C27 H27B 108.9 . . ?
C26 C27 H27B 108.9 . . ?
H27A C27 H27B 107.7 . . ?
C29 C28 C27 113.3(13) . . ?
C29 C28 H28A 108.9 . . ?
C27 C28 H28A 108.9 . . ?
C29 C28 H28B 108.9 . . ?
C27 C28 H28B 108.9 . . ?
H28A C28 H28B 107.7 . . ?
C28 C29 C30 109.9(14) . . ?
C28 C29 H29A 109.7 . . ?
C30 C29 H29A 109.7 . . ?
C28 C29 H29B 109.7 . . ?
C30 C29 H29B 109.7 . . ?
H29A C29 H29B 108.2 . . ?
N10 C30 C29 113.6(12) . . ?
N10 C30 C25 106.3(10) . . ?
C29 C30 C25 112.5(11) . . ?
N10 C30 H30 108.1 . . ?
C29 C30 H30 108.1 . . ?
C25 C30 H30 108.1 . . ?
N12 C31 C32 112.4(12) . . ?
N12 C31 C36 108.1(10) . . ?
C32 C31 C36 113.5(11) . . ?
N12 C31 H31 107.5 . . ?
C32 C31 H31 107.5 . . ?
C36 C31 H31 107.5 . . ?
C31 C32 C33 108.9(14) . . ?
C31 C32 H32A 109.9 . . ?
C33 C32 H32A 109.9 . . ?
C31 C32 H32B 109.9 . . ?
C33 C32 H32B 109.9 . . ?
H32A C32 H32B 108.3 . . ?
C34 C33 C32 112.6(12) . . ?
C34 C33 H33A 109.1 . . ?
C32 C33 H33A 109.1 . . ?
C34 C33 H33B 109.1 . . ?
C32 C33 H33B 109.1 . . ?
H33A C33 H33B 107.8 . . ?
C35 C34 C33 110.9(10) . . ?
C35 C34 H34A 109.5 . . ?
C33 C34 H34A 109.5 . . ?
C35 C34 H34B 109.5 . . ?
C33 C34 H34B 109.5 . . ?
H34A C34 H34B 108.1 . . ?
C34 C35 C36 111.7(11) . . ?
C34 C35 H35A 109.3 . . ?
C36 C35 H35A 109.3 . . ?
C34 C35 H35B 109.3 . . ?
C36 C35 H35B 109.3 . . ?
H35A C35 H35B 107.9 . . ?
N11 C36 C35 113.9(11) . . ?
N11 C36 C31 108.5(10) . . ?
C35 C36 C31 111.6(10) . . ?
N11 C36 H36 107.5 . . ?
C35 C36 H36 107.5 . . ?
C31 C36 H36 107.5 . . ?
N14 C37 Fe2 174.5(18) . . ?
N13 C38 Fe1 171.4(15) . . ?
N15 C39 Fe2 171.5(16) . . ?
N16 C40 Fe2 177.0(19) . . ?
N17 C41 Fe1 172.0(14) . . ?
N18 C42 Fe1 176.3(18) . . ?
N19 C43 Fe1 173.7(13) . . ?
N20 C44 Fe1 178.6(17) . . ?
N21 C45 Fe1 177.1(16) . . ?
N22 C46 Fe2 177.1(18) . . ?
N23 C47 Fe2 177(2) . . ?
N24 C48 Fe2 177.8(14) . . ?

loop_
_geom_bond_atom_site_label_1
_geom_bond_atom_site_label_2
_geom_bond_distance
_geom_bond_site_symmetry_2
_geom_bond_publ_flag
Fe1 C42 1.91(2) . ?
Fe1 C43 1.915(17) . ?
Fe1 C44 1.925(17) . ?
Fe1 C38 1.955(18) . ?
Fe1 C41 1.978(16) . ?
Fe1 C45 1.994(19) . ?
Fe2 C39 1.890(17) . ?
Fe2 C46 1.913(18) . ?
Fe2 C48 1.919(17) . ?
Fe2 C40 1.948(18) . ?
Fe2 C37 1.953(19) . ?
Fe2 C47 1.99(2) . ?
Ni1 N1 2.060(15) . ?
Ni1 N13 2.081(14) . ?
Ni1 N3 2.086(16) . ?
Ni1 N4 2.128(15) . ?
Ni1 N2 2.139(12) . ?
Ni1 N14 2.210(14) . ?
Ni2 N5 2.083(15) . ?
Ni2 N7 2.090(12) . ?
Ni2 N6 2.098(13) . ?
Ni2 N8 2.122(14) . ?
Ni2 N16 2.147(16) . ?
Ni2 N24 2.155(14) 1_655 ?
Ni3 N10 2.078(15) . ?
Ni3 N12 2.093(14) . ?
Ni3 N19 2.098(15) 1_454 ?
Ni3 N9 2.102(14) . ?
Ni3 N11 2.122(16) . ?
Ni3 N15 2.137(15) . ?
N1 C6 1.509(17) . ?
N1 H1A 0.9200 . ?
N1 H1B 0.9200 . ?
N2 C1 1.460(18) . ?
N2 H2A 0.9200 . ?
N2 H2B 0.9200 . ?
N3 C7 1.496(17) . ?
N3 H3A 0.9200 . ?
N3 H3B 0.9200 . ?
N4 C12 1.456(19) . ?
N4 H4A 0.9200 . ?
N4 H4B 0.9200 . ?
N5 C13 1.470(17) . ?
N5 H5A 0.9200 . ?
N5 H5B 0.9200 . ?
N6 C18 1.458(17) . ?
N6 H6A 0.9200 . ?
N6 H6B 0.9200 . ?
N7 C19 1.485(18) . ?
N7 H7A 0.9200 . ?
N7 H7B 0.9200 . ?
N8 C24 1.522(16) . ?
N8 H8A 0.9200 . ?
N8 H8B 0.9200 . ?
N9 C25 1.453(17) . ?
N9 H9A 0.9200 . ?
N9 H9B 0.9200 . ?
N10 C30 1.49(2) . ?
N10 H10A 0.9200 . ?
N10 H10B 0.9200 . ?
N11 C36 1.469(17) . ?
N11 H11A 0.9200 . ?
N11 H11B 0.9200 . ?
N12 C31 1.479(18) . ?
N12 H12A 0.9200 . ?
N12 H12B 0.9200 . ?
N13 C38 1.14(2) . ?
N14 C37 1.10(2) . ?
N15 C39 1.22(2) . ?
N16 C40 1.13(2) . ?
N17 C41 1.15(2) . ?
N18 C42 1.16(3) . ?
N19 C43 1.17(2) . ?
N19 Ni3 2.098(15) 1_656 ?
N20 C44 1.16(2) . ?
N21 C45 1.10(2) . ?
N22 C46 1.18(2) . ?
N23 C47 1.09(3) . ?
N24 C48 1.15(2) . ?
N24 Ni2 2.155(14) 1_455 ?
C1 C2 1.529(18) . ?
C1 C6 1.558(17) . ?
C1 H1 1.0000 . ?
C2 C3 1.53(2) . ?
C2 H2A 0.9900 . ?
C2 H2B 0.9900 . ?
C3 C4 1.52(2) . ?
C3 H3A 0.9900 . ?
C3 H3B 0.9900 . ?
C4 C5 1.504(19) . ?
C4 H4A 0.9900 . ?
C4 H4B 0.9900 . ?
C5 C6 1.508(18) . ?
C5 H5A 0.9900 . ?
C5 H5B 0.9900 . ?
C6 H6 1.0000 . ?
C7 C8 1.49(2) . ?
C7 C12 1.553(18) . ?
C7 H7 1.0000 . ?
C8 C9 1.524(19) . ?
C8 H8A 0.9900 . ?
C8 H8B 0.9900 . ?
C9 C10 1.53(2) . ?
C9 H9A 0.9900 . ?
C9 H9B 0.9900 . ?
C10 C11 1.52(2) . ?
C10 H10A 0.9900 . ?
C10 H10B 0.9900 . ?
C11 C12 1.524(18) . ?
C11 H11A 0.9900 . ?
C11 H11B 0.9900 . ?
C12 H12 1.0000 . ?
C13 C18 1.523(17) . ?
C13 C14 1.569(18) . ?
C13 H13 1.0000 . ?
C14 C15 1.545(18) . ?
C14 H14A 0.9900 . ?
C14 H14B 0.9900 . ?
C15 C16 1.460(17) . ?
C15 H15A 0.9900 . ?
C15 H15B 0.9900 . ?
C16 C17 1.55(2) . ?
C16 H16A 0.9900 . ?
C16 H16B 0.9900 . ?
C17 C18 1.554(19) . ?
C17 H17A 0.9900 . ?
C17 H17B 0.9900 . ?
C18 H18 1.0000 . ?
C19 C20 1.544(18) . ?
C19 C24 1.546(17) . ?
C19 H19 1.0000 . ?
C20 C21 1.61(2) . ?
C20 H20A 0.9900 . ?
C20 H20B 0.9900 . ?
C21 C22 1.534(18) . ?
C21 H21A 0.9900 . ?
C21 H21B 0.9900 . ?
C22 C23 1.55(2) . ?
C22 H22A 0.9900 . ?
C22 H22B 0.9900 . ?
C23 C24 1.49(2) . ?
C23 H23A 0.9900 . ?
C23 H23B 0.9900 . ?
C24 H24 1.0000 . ?
C25 C26 1.512(19) . ?
C25 C30 1.571(19) . ?
C25 H25 1.0000 . ?
C26 C27 1.537(19) . ?
C26 H26A 0.9900 . ?
C26 H26B 0.9900 . ?
C27 C28 1.53(2) . ?
C27 H27A 0.9900 . ?
C27 H27B 0.9900 . ?
C28 C29 1.52(2) . ?
C28 H28A 0.9900 . ?
C28 H28B 0.9900 . ?
C29 C30 1.55(2) . ?
C29 H29A 0.9900 . ?
C29 H29B 0.9900 . ?
C30 H30 1.0000 . ?
C31 C32 1.52(2) . ?
C31 C36 1.537(17) . ?
C31 H31 1.0000 . ?
C32 C33 1.56(2) . ?
C32 H32A 0.9900 . ?
C32 H32B 0.9900 . ?
C33 C34 1.531(18) . ?
C33 H33A 0.9900 . ?
C33 H33B 0.9900 . ?
C34 C35 1.483(15) . ?
C34 H34A 0.9900 . ?
C34 H34B 0.9900 . ?
C35 C36 1.524(17) . ?
C35 H35A 0.9900 . ?
C35 H35B 0.9900 . ?
C36 H36 1.0000 . ?

loop_
_geom_torsion_atom_site_label_1
_geom_torsion_atom_site_label_2
_geom_torsion_atom_site_label_3
_geom_torsion_atom_site_label_4
_geom_torsion
_geom_torsion_site_symmetry_1
_geom_torsion_site_symmetry_2
_geom_torsion_site_symmetry_3
_geom_torsion_site_symmetry_4
_geom_torsion_publ_flag
N13 Ni1 N1 C6 -101.3(9) . . . . ?
N3 Ni1 N1 C6 58(7) . . . . ?
N4 Ni1 N1 C6 162.5(9) . . . . ?
N2 Ni1 N1 C6 -16.3(9) . . . . ?
N14 Ni1 N1 C6 75.2(9) . . . . ?
N1 Ni1 N2 C1 -15.8(8) . . . . ?
N13 Ni1 N2 C1 78.2(9) . . . . ?
N3 Ni1 N2 C1 168.7(9) . . . . ?
N4 Ni1 N2 C1 -149(19) . . . . ?
N14 Ni1 N2 C1 -105.0(9) . . . . ?
N1 Ni1 N3 C7 94(7) . . . . ?
N13 Ni1 N3 C7 -106.6(10) . . . . ?
N4 Ni1 N3 C7 -11.1(10) . . . . ?
N2 Ni1 N3 C7 167.9(10) . . . . ?
N14 Ni1 N3 C7 76.9(10) . . . . ?
N1 Ni1 N4 C12 165.1(10) . . . . ?
N13 Ni1 N4 C12 70.8(12) . . . . ?
N3 Ni1 N4 C12 -19.5(11) . . . . ?
N2 Ni1 N4 C12 -62(19) . . . . ?
N14 Ni1 N4 C12 -106.0(11) . . . . ?
N7 Ni2 N5 C13 165.1(10) . . . . ?
N6 Ni2 N5 C13 -16.9(10) . . . . ?
N8 Ni2 N5 C13 89(100) . . . . ?
N16 Ni2 N5 C13 75.4(10) . . . . ?
N24 Ni2 N5 C13 -105.5(10) 1_655 . . . ?
N5 Ni2 N6 C18 -14.1(10) . . . . ?
N7 Ni2 N6 C18 36(19) . . . . ?
N8 Ni2 N6 C18 166.2(10) . . . . ?
N16 Ni2 N6 C18 -103.1(11) . . . . ?
N24 Ni2 N6 C18 76.8(10) 1_655 . . . ?
N5 Ni2 N7 C19 163.2(10) . . . . ?
N6 Ni2 N7 C19 114(18) . . . . ?
N8 Ni2 N7 C19 -17.1(10) . . . . ?
N16 Ni2 N7 C19 -107.5(10) . . . . ?
N24 Ni2 N7 C19 72.7(10) 1_655 . . . ?
N5 Ni2 N8 C24 62(100) . . . . ?
N7 Ni2 N8 C24 -14.4(10) . . . . ?
N6 Ni2 N8 C24 167.5(10) . . . . ?
N16 Ni2 N8 C24 75.3(10) . . . . ?
N24 Ni2 N8 C24 -103.8(10) 1_655 . . . ?
N10 Ni3 N9 C25 -9.8(10) . . . . ?
N12 Ni3 N9 C25 171.8(11) . . . . ?
N19 Ni3 N9 C25 83.2(11) 1_454 . . . ?
N11 Ni3 N9 C25 -130(9) . . . . ?
N15 Ni3 N9 C25 -101.4(11) . . . . ?
N12 Ni3 N10 C30 13(10) . . . . ?
N19 Ni3 N10 C30 -109.2(10) 1_454 . . . ?
N9 Ni3 N10 C30 -19.8(9) . . . . ?
N11 Ni3 N10 C30 157.3(9) . . . . ?
N15 Ni3 N10 C30 70.0(10) . . . . ?
N10 Ni3 N11 C36 162.0(9) . . . . ?
N12 Ni3 N11 C36 -19.8(9) . . . . ?
N19 Ni3 N11 C36 68.4(10) 1_454 . . . ?
N9 Ni3 N11 C36 -79(10) . . . . ?
N15 Ni3 N11 C36 -106.9(10) . . . . ?
N10 Ni3 N12 C31 135(10) . . . . ?
N19 Ni3 N12 C31 -102.8(10) 1_454 . . . ?
N9 Ni3 N12 C31 167.5(9) . . . . ?
N11 Ni3 N12 C31 -9.6(9) . . . . ?
N15 Ni3 N12 C31 77.9(9) . . . . ?
N1 Ni1 N13 C38 95(3) . . . . ?
N3 Ni1 N13 C38 -84(3) . . . . ?
N4 Ni1 N13 C38 -166(3) . . . . ?
N2 Ni1 N13 C38 12(3) . . . . ?
N14 Ni1 N13 C38 -33(8) . . . . ?
N1 Ni1 N14 C37 -120.6(18) . . . . ?
N13 Ni1 N14 C37 7(8) . . . . ?
N3 Ni1 N14 C37 58.0(18) . . . . ?
N4 Ni1 N14 C37 140.8(18) . . . . ?
N2 Ni1 N14 C37 -38.0(18) . . . . ?
N10 Ni3 N15 C39 -131.3(16) . . . . ?
N12 Ni3 N15 C39 46.1(16) . . . . ?
N19 Ni3 N15 C39 38(8) 1_454 . . . ?
N9 Ni3 N15 C39 -49.6(16) . . . . ?
N11 Ni3 N15 C39 128.9(16) . . . . ?
N5 Ni2 N16 C40 -128.1(15) . . . . ?
N7 Ni2 N16 C40 135.2(15) . . . . ?
N6 Ni2 N16 C40 -46.4(15) . . . . ?
N8 Ni2 N16 C40 52.0(15) . . . . ?
N24 Ni2 N16 C40 142(46) 1_655 . . . ?
Ni1 N2 C1 C2 165.7(10) . . . . ?
Ni1 N2 C1 C6 43.8(10) . . . . ?
N2 C1 C2 C3 -176.3(12) . . . . ?
C6 C1 C2 C3 -55.9(15) . . . . ?
C1 C2 C3 C4 56.5(16) . . . . ?
C2 C3 C4 C5 -53.0(16) . . . . ?
C3 C4 C5 C6 52.5(16) . . . . ?
C4 C5 C6 N1 -172.2(12) . . . . ?
C4 C5 C6 C1 -53.2(15) . . . . ?
Ni1 N1 C6 C5 165.4(9) . . . . ?
Ni1 N1 C6 C1 43.4(11) . . . . ?
N2 C1 C6 C5 177.2(10) . . . . ?
C2 C1 C6 C5 53.6(14) . . . . ?
N2 C1 C6 N1 -58.4(12) . . . . ?
C2 C1 C6 N1 178.0(11) . . . . ?
Ni1 N3 C7 C8 161.8(10) . . . . ?
Ni1 N3 C7 C12 37.8(13) . . . . ?
N3 C7 C8 C9 -177.9(12) . . . . ?
C12 C7 C8 C9 -56.3(15) . . . . ?
C7 C8 C9 C10 55.9(16) . . . . ?
C8 C9 C10 C11 -55.1(16) . . . . ?
C9 C10 C11 C12 56.4(16) . . . . ?
Ni1 N4 C12 C11 166.9(10) . . . . ?
Ni1 N4 C12 C7 45.3(13) . . . . ?
C10 C11 C12 N4 -175.5(12) . . . . ?
C10 C11 C12 C7 -54.6(15) . . . . ?
C8 C7 C12 N4 178.6(12) . . . . ?
N3 C7 C12 N4 -56.2(14) . . . . ?
C8 C7 C12 C11 54.3(15) . . . . ?
N3 C7 C12 C11 179.5(11) . . . . ?
Ni2 N5 C13 C18 43.9(13) . . . . ?
Ni2 N5 C13 C14 166.1(10) . . . . ?
N5 C13 C14 C15 -176.7(13) . . . . ?
C18 C13 C14 C15 -55.9(16) . . . . ?
C13 C14 C15 C16 54.9(16) . . . . ?
C14 C15 C16 C17 -55.9(17) . . . . ?
C15 C16 C17 C18 56.6(18) . . . . ?
Ni2 N6 C18 C13 41.0(13) . . . . ?
Ni2 N6 C18 C17 161.9(11) . . . . ?
N5 C13 C18 N6 -56.7(15) . . . . ?
C14 C13 C18 N6 179.2(12) . . . . ?
N5 C13 C18 C17 -178.7(12) . . . . ?
C14 C13 C18 C17 57.3(16) . . . . ?
C16 C17 C18 N6 -175.2(13) . . . . ?
C16 C17 C18 C13 -56.5(17) . . . . ?
Ni2 N7 C19 C20 165.4(11) . . . . ?
Ni2 N7 C19 C24 45.6(12) . . . . ?
N7 C19 C20 C21 -176.9(14) . . . . ?
C24 C19 C20 C21 -57.4(17) . . . . ?
C19 C20 C21 C22 60.2(17) . . . . ?
C20 C21 C22 C23 -58.8(16) . . . . ?
C21 C22 C23 C24 59.0(18) . . . . ?
C22 C23 C24 N8 -176.4(13) . . . . ?
C22 C23 C24 C19 -57.3(18) . . . . ?
Ni2 N8 C24 C23 164.8(11) . . . . ?
Ni2 N8 C24 C19 41.7(13) . . . . ?
N7 C19 C24 C23 178.4(11) . . . . ?
C20 C19 C24 C23 56.4(16) . . . . ?
N7 C19 C24 N8 -58.7(14) . . . . ?
C20 C19 C24 N8 179.3(12) . . . . ?
Ni3 N9 C25 C26 160.2(10) . . . . ?
Ni3 N9 C25 C30 35.7(13) . . . . ?
N9 C25 C26 C27 -177.4(13) . . . . ?
C30 C25 C26 C27 -54.5(16) . . . . ?
C25 C26 C27 C28 53.6(17) . . . . ?
C26 C27 C28 C29 -52.9(18) . . . . ?
C27 C28 C29 C30 51.9(17) . . . . ?
Ni3 N10 C30 C29 167.6(11) . . . . ?
Ni3 N10 C30 C25 43.3(12) . . . . ?
C28 C29 C30 N10 -174.6(13) . . . . ?
C28 C29 C30 C25 -53.8(16) . . . . ?
N9 C25 C30 N10 -51.9(14) . . . . ?
C26 C25 C30 N10 -178.9(11) . . . . ?
N9 C25 C30 C29 -176.8(12) . . . . ?
C26 C25 C30 C29 56.2(15) . . . . ?
Ni3 N12 C31 C32 162.3(11) . . . . ?
Ni3 N12 C31 C36 36.2(12) . . . . ?
N12 C31 C32 C33 -174.8(12) . . . . ?
C36 C31 C32 C33 -51.7(16) . . . . ?
C31 C32 C33 C34 53.6(17) . . . . ?
C32 C33 C34 C35 -57.1(16) . . . . ?
C33 C34 C35 C36 56.8(14) . . . . ?
Ni3 N11 C36 C35 169.9(9) . . . . ?
Ni3 N11 C36 C31 44.9(12) . . . . ?
C34 C35 C36 N11 -178.2(11) . . . . ?
C34 C35 C36 C31 -54.8(13) . . . . ?
N12 C31 C36 N11 -55.0(14) . . . . ?
C32 C31 C36 N11 179.6(12) . . . . ?
N12 C31 C36 C35 178.6(10) . . . . ?
C32 C31 C36 C35 53.2(15) . . . . ?
Ni1 N14 C37 Fe2 -22(18) . . . . ?
C39 Fe2 C37 N14 133(35) . . . . ?
C46 Fe2 C37 N14 -77(17) . . . . ?
C48 Fe2 C37 N14 -167(17) . . . . ?
C40 Fe2 C37 N14 12(17) . . . . ?
C47 Fe2 C37 N14 105(17) . . . . ?
Ni1 N13 C38 Fe1 16(12) . . . . ?
C42 Fe1 C38 N13 89(10) . . . . ?
C43 Fe1 C38 N13 -93(16) . . . . ?
C44 Fe1 C38 N13 0(10) . . . . ?
C41 Fe1 C38 N13 178(10) . . . . ?
C45 Fe1 C38 N13 -94(10) . . . . ?
Ni3 N15 C39 Fe2 -11(10) . . . . ?
C46 Fe2 C39 N15 -75(9) . . . . ?
C48 Fe2 C39 N15 15(9) . . . . ?
C40 Fe2 C39 N15 -164(9) . . . . ?
C37 Fe2 C39 N15 75(45) . . . . ?
C47 Fe2 C39 N15 103(9) . . . . ?
Ni2 N16 C40 Fe2 -39(28) . . . . ?
C39 Fe2 C40 N16 38(27) . . . . ?
C46 Fe2 C40 N16 -53(27) . . . . ?
C48 Fe2 C40 N16 -128(30) . . . . ?
C37 Fe2 C40 N16 -143(27) . . . . ?
C47 Fe2 C40 N16 129(27) . . . . ?
C42 Fe1 C41 N17 -133(12) . . . . ?
C43 Fe1 C41 N17 -41(12) . . . . ?
C44 Fe1 C41 N17 -127(21) . . . . ?
C38 Fe1 C41 N17 135(12) . . . . ?
C45 Fe1 C41 N17 49(12) . . . . ?
C43 Fe1 C42 N18 71(29) . . . . ?
C44 Fe1 C42 N18 -21(29) . . . . ?
C38 Fe1 C42 N18 -109(29) . . . . ?
C41 Fe1 C42 N18 158(29) . . . . ?
C45 Fe1 C42 N18 -171(20) . . . . ?
Ni3 N19 C43 Fe1 48(16) 1_656 . . . ?
C42 Fe1 C43 N19 31(15) . . . . ?
C44 Fe1 C43 N19 120(14) . . . . ?
C38 Fe1 C43 N19 -147(10) . . . . ?
C41 Fe1 C43 N19 -58(15) . . . . ?
C45 Fe1 C43 N19 -146(15) . . . . ?
C42 Fe1 C44 N20 -18(69) . . . . ?
C43 Fe1 C44 N20 -111(69) . . . . ?
C38 Fe1 C44 N20 74(69) . . . . ?
C41 Fe1 C44 N20 -24(88) . . . . ?
C45 Fe1 C44 N20 160(69) . . . . ?
C42 Fe1 C45 N21 -24(45) . . . . ?
C43 Fe1 C45 N21 94(34) . . . . ?
C44 Fe1 C45 N21 -173(34) . . . . ?
C38 Fe1 C45 N21 -86(34) . . . . ?
C41 Fe1 C45 N21 7(34) . . . . ?
C39 Fe2 C46 N22 71(38) . . . . ?
C48 Fe2 C46 N22 -18(38) . . . . ?
C40 Fe2 C46 N22 164(38) . . . . ?
C37 Fe2 C46 N22 -108(38) . . . . ?
C47 Fe2 C46 N22 -65(49) . . . . ?
C39 Fe2 C47 N23 -88(46) . . . . ?
C46 Fe2 C47 N23 48(60) . . . . ?
C48 Fe2 C47 N23 1(46) . . . . ?
C40 Fe2 C47 N23 179(100) . . . . ?
C37 Fe2 C47 N23 91(46) . . . . ?
Ni2 N24 C48 Fe2 -36(46) 1_455 . . . ?
C39 Fe2 C48 N24 -147(45) . . . . ?
C46 Fe2 C48 N24 -55(45) . . . . ?
C40 Fe2 C48 N24 20(67) . . . . ?
C37 Fe2 C48 N24 34(45) . . . . ?
C47 Fe2 C48 N24 122(45) . . . . ?
